data_7124132
loop_
_publ_author_name
'Lama, Prem'
'Hazra, Arpan'
'Barbour, Len'

_publ_section_title
;
 Accordion and layer-sliding motion to produce anomalous thermal expansion
 behaviour in 2D-coordination polymers
;
_journal_name_full 'Chemical Communications'
_journal_paper_doi 10.1039/C9CC06634A
_journal_year 2019
_chemical_formula_sum 'C21 H18 N2 O4 Zn'
_chemical_formula_weight 427.74
_space_group_crystal_system orthorhombic
_space_group_IT_number 61
_space_group_name_Hall '-P 2ac 2ab'
_space_group_name_H-M_alt 'P b c a'
_symmetry_space_group_name_Hall '-P 2ac 2ab'
_symmetry_space_group_name_H-M 'P b c a'
_atom_sites_solution_hydrogens geom
_audit_creation_method SHELXL-2016/6
_audit_update_record
;
2019-08-14 deposited with the CCDC.    2019-09-09 downloaded from the CCDC.
;
_cell_angle_alpha 90
_cell_angle_beta 90
_cell_angle_gamma 90
_cell_formula_units_Z 8
_cell_length_a 11.7500(18)
_cell_length_b 16.5402(25)
_cell_length_c 19.6170(30)
_cell_measurement_reflns_used 9901
_cell_measurement_temperature 240(2)
_cell_measurement_theta_max 24.90
_cell_measurement_theta_min 2.37
_cell_volume 3812.5(10)
_computing_cell_refinement 'Bruker SAINT'
_computing_data_collection 'Bruker APEX2'
_computing_data_reduction 'Bruker SAINT'
_computing_molecular_graphics 'Bruker SHELXTL'
_computing_publication_material 'Bruker SHELXTL'
_computing_structure_refinement 'SHELXL-2016/6 (Sheldrick, 2016)'
_computing_structure_solution 'SHELXL-2016/6 (Sheldrick, 2016)'
_diffrn_ambient_temperature 240(2)
_diffrn_measured_fraction_theta_full 0.993
_diffrn_measured_fraction_theta_max 0.993
_diffrn_measurement_device_type 'Bruker APEX-II CCD'
_diffrn_measurement_method '\f and \w scans'
_diffrn_radiation_type MoK\a
_diffrn_radiation_wavelength 0.71073
_diffrn_reflns_av_R_equivalents 0.0535
_diffrn_reflns_av_unetI/netI 0.0204
_diffrn_reflns_Laue_measured_fraction_full 0.993
_diffrn_reflns_Laue_measured_fraction_max 0.993
_diffrn_reflns_limit_h_max 13
_diffrn_reflns_limit_h_min -13
_diffrn_reflns_limit_k_max 19
_diffrn_reflns_limit_k_min -19
_diffrn_reflns_limit_l_max 23
_diffrn_reflns_limit_l_min -23
_diffrn_reflns_number 50233
_diffrn_reflns_point_group_measured_fraction_full 0.993
_diffrn_reflns_point_group_measured_fraction_max 0.993
_diffrn_reflns_theta_full 25.000
_diffrn_reflns_theta_max 25.000
_diffrn_reflns_theta_min 2.366
_exptl_absorpt_coefficient_mu 1.318
_exptl_absorpt_correction_T_max 0.886
_exptl_absorpt_correction_T_min 0.470
_exptl_absorpt_correction_type multi-scan
_exptl_absorpt_process_details SADABS
_exptl_crystal_colour colorless
_exptl_crystal_density_diffrn 1.490
_exptl_crystal_description block
_exptl_crystal_F_000 1760
_exptl_crystal_size_max 0.675
_exptl_crystal_size_mid 0.165
_exptl_crystal_size_min 0.094
_refine_diff_density_max 0.859
_refine_diff_density_min -0.651
_refine_diff_density_rms 0.066
_refine_ls_extinction_method none
_refine_ls_goodness_of_fit_ref 1.096
_refine_ls_hydrogen_treatment constr
_refine_ls_matrix_type full
_refine_ls_number_parameters 253
_refine_ls_number_reflns 3334
_refine_ls_number_restraints 0
_refine_ls_restrained_S_all 1.096
_refine_ls_R_factor_all 0.0585
_refine_ls_R_factor_gt 0.0449
_refine_ls_shift/su_max 0.001
_refine_ls_shift/su_mean 0.000
_refine_ls_structure_factor_coef Fsqd
_refine_ls_weighting_details 'w=1/[\s^2^(Fo^2^)+(0.0347P)^2^+9.4531P] where P=(Fo^2^+2Fc^2^)/3'
_refine_ls_weighting_scheme calc
_refine_ls_wR_factor_gt 0.1004
_refine_ls_wR_factor_ref 0.1129
_reflns_Friedel_coverage 0.000
_reflns_number_gt 2756
_reflns_number_total 3334
_reflns_threshold_expression 'I > 2\s(I)'
_cod_data_source_file c9cc06634a3.cif
_cod_data_source_block 1_240K
_cod_original_cell_volume 3812.51(10)
_cod_database_code 7124132
_shelx_shelxl_version_number 2016/6
_shelx_space_group_comment
;
The symmetry employed for this shelxl refinement is uniquely defined
by the following loop, which should always be used as a source of
symmetry information in preference to the above space-group names.
They are only intended as comments.
;
_shelx_estimated_absorpt_t_min 0.470
_shelx_estimated_absorpt_t_max 0.886

loop_
_space_group_symop_operation_xyz
'x, y, z'
'-x+1/2, -y, z+1/2'
'x+1/2, -y+1/2, -z'
'-x, y+1/2, -z+1/2'
'-x, -y, -z'
'x-1/2, y, -z-1/2'
'-x-1/2, y-1/2, z'
'x, -y-1/2, z-1/2'

loop_
_atom_site_label
_atom_site_type_symbol
_atom_site_fract_x
_atom_site_fract_y
_atom_site_fract_z
_atom_site_U_iso_or_equiv
_atom_site_adp_type
_atom_site_occupancy
_atom_site_site_symmetry_order
_atom_site_calc_flag
_atom_site_refinement_flags_posn
_atom_site_refinement_flags_adp
Zn1 Zn 0.03380(4) 0.11187(2) 0.37115(2) 0.03377(15) Uani 1 1 d . .
O1 O -0.0156(3) 0.15662(18) 0.46086(14) 0.0523(7) Uani 1 1 d . .
O2 O 0.1342(3) 0.22991(17) 0.43375(14) 0.0553(8) Uani 1 1 d . .
O3 O 0.0039(4) 0.3222(2) 0.78900(17) 0.0809(12) Uani 1 1 d . .
O4 O 0.1153(6) 0.4114(5) 0.7540(3) 0.190(4) Uani 1 1 d . .
N1 N 0.1808(3) 0.04702(18) 0.39116(16) 0.0367(7) Uani 1 1 d . .
N2 N 0.9121(3) 0.02174(19) 0.36438(15) 0.0362(7) Uani 1 1 d . .
C1 C 0.0597(4) 0.2101(2) 0.4741(2) 0.0414(9) Uani 1 1 d . .
C2 C 0.0573(3) 0.2460(2) 0.54453(18) 0.0371(9) Uani 1 1 d . .
C3 C 0.1468(3) 0.2945(2) 0.5655(2) 0.0460(10) Uani 1 1 d . .
H3 H 0.206762 0.305973 0.535251 0.055 Uiso 1 1 calc R U
C4 C 0.1483(4) 0.3259(3) 0.6307(2) 0.0560(12) Uani 1 1 d . .
H4 H 0.208200 0.360077 0.644011 0.067 Uiso 1 1 calc R U
C5 C 0.0636(4) 0.3081(3) 0.6760(2) 0.0519(11) Uani 1 1 d . .
C6 C -0.0258(4) 0.2594(3) 0.6556(2) 0.0513(11) Uani 1 1 d . .
H6 H -0.084276 0.246578 0.686433 0.062 Uiso 1 1 calc R U
C7 C -0.0293(4) 0.2296(2) 0.5893(2) 0.0443(9) Uani 1 1 d . .
H7 H -0.091417 0.197889 0.575195 0.053 Uiso 1 1 calc R U
C8 C 0.0640(6) 0.3473(4) 0.7450(3) 0.0793(17) Uani 1 1 d . .
C9 C 0.2801(3) 0.0864(2) 0.3937(2) 0.0471(10) Uani 1 1 d . .
H9 H 0.279608 0.143047 0.390159 0.056 Uiso 1 1 calc R U
C10 C 0.3827(3) 0.0477(2) 0.4011(2) 0.0486(10) Uani 1 1 d . .
H10 H 0.450244 0.078087 0.402577 0.058 Uiso 1 1 calc R U
C11 C 0.3876(3) -0.0348(2) 0.4064(2) 0.0403(9) Uani 1 1 d . .
C12 C 0.2849(3) -0.0758(2) 0.4032(2) 0.0499(11) Uani 1 1 d . .
H12 H 0.283321 -0.132490 0.406146 0.060 Uiso 1 1 calc R U
C13 C 0.1853(3) -0.0332(2) 0.3956(2) 0.0466(10) Uani 1 1 d . .
H13 H 0.116690 -0.062261 0.393511 0.056 Uiso 1 1 calc R U
C14 C 0.4994(3) -0.0781(3) 0.4129(2) 0.0480(10) Uani 1 1 d . .
H14A H 0.493993 -0.118204 0.449464 0.058 Uiso 1 1 calc R U
H14B H 0.558487 -0.039023 0.425527 0.058 Uiso 1 1 calc R U
C15 C 0.5339(3) -0.1202(3) 0.3472(3) 0.0501(11) Uani 1 1 d . .
H15A H 0.534910 -0.080582 0.310023 0.060 Uiso 1 1 calc R U
H15B H 0.477065 -0.161435 0.335975 0.060 Uiso 1 1 calc R U
C16 C 0.6514(3) -0.1602(3) 0.3524(3) 0.0564(12) Uani 1 1 d . .
H16A H 0.653602 -0.194924 0.392880 0.068 Uiso 1 1 calc R U
H16B H 0.663848 -0.194498 0.312312 0.068 Uiso 1 1 calc R U
C17 C 0.7451(3) -0.0987(2) 0.3569(2) 0.0430(9) Uani 1 1 d . .
C18 C 0.7899(3) -0.0738(3) 0.4180(2) 0.0478(10) Uani 1 1 d . .
H18 H 0.764648 -0.097803 0.458771 0.057 Uiso 1 1 calc R U
C19 C 0.8714(3) -0.0143(2) 0.4203(2) 0.0423(9) Uani 1 1 d . .
H19 H 0.899739 0.001835 0.462959 0.051 Uiso 1 1 calc R U
C20 C 0.8687(4) -0.0025(3) 0.3049(2) 0.0535(11) Uani 1 1 d . .
H20 H 0.895426 0.021850 0.264669 0.064 Uiso 1 1 calc R U
C21 C 0.7871(4) -0.0613(3) 0.2997(2) 0.0587(12) Uani 1 1 d . .
H21 H 0.759451 -0.076153 0.256470 0.070 Uiso 1 1 calc R U

loop_
_atom_site_aniso_label
_atom_site_aniso_U_11
_atom_site_aniso_U_22
_atom_site_aniso_U_33
_atom_site_aniso_U_23
_atom_site_aniso_U_13
_atom_site_aniso_U_12
Zn1 0.0372(3) 0.0340(2) 0.0301(2) 0.00092(17) 0.00016(18) 0.00227(19)
O1 0.066(2) 0.0476(17) 0.0435(16) -0.0138(13) -0.0070(14) 0.0012(15)
O2 0.078(2) 0.0457(17) 0.0422(16) -0.0014(13) 0.0145(16) 0.0072(16)
O3 0.144(4) 0.057(2) 0.0414(19) -0.0064(16) 0.001(2) 0.019(2)
O4 0.168(6) 0.268(8) 0.134(5) -0.143(5) 0.042(4) -0.102(6)
N1 0.0340(17) 0.0328(16) 0.0431(17) 0.0016(14) 0.0007(14) -0.0014(13)
N2 0.0352(17) 0.0406(17) 0.0327(16) -0.0018(13) -0.0005(13) 0.0018(14)
C1 0.058(3) 0.0286(19) 0.038(2) -0.0020(16) -0.0061(19) 0.0131(18)
C2 0.050(2) 0.0293(18) 0.0324(19) -0.0020(15) -0.0046(17) 0.0059(16)
C3 0.041(2) 0.048(2) 0.050(2) -0.0091(19) -0.0015(18) 0.0065(19)
C4 0.048(3) 0.067(3) 0.053(3) -0.019(2) -0.011(2) 0.002(2)
C5 0.068(3) 0.046(2) 0.042(2) -0.0110(19) -0.014(2) 0.012(2)
C6 0.074(3) 0.042(2) 0.038(2) 0.0044(18) 0.016(2) 0.006(2)
C7 0.057(3) 0.0316(19) 0.044(2) -0.0025(17) -0.002(2) -0.0058(19)
C8 0.102(5) 0.085(4) 0.050(3) -0.018(3) 0.000(3) 0.008(4)
C9 0.037(2) 0.033(2) 0.071(3) 0.0037(19) -0.001(2) -0.0024(17)
C10 0.030(2) 0.042(2) 0.073(3) 0.005(2) 0.001(2) -0.0095(18)
C11 0.031(2) 0.043(2) 0.047(2) 0.0061(18) -0.0004(17) -0.0015(17)
C12 0.038(2) 0.030(2) 0.082(3) 0.008(2) -0.003(2) -0.0021(17)
C13 0.029(2) 0.038(2) 0.073(3) 0.004(2) -0.0001(19) -0.0050(17)
C14 0.032(2) 0.048(2) 0.065(3) 0.010(2) -0.0087(19) -0.0013(18)
C15 0.034(2) 0.041(2) 0.075(3) -0.001(2) -0.007(2) -0.0035(18)
C16 0.034(2) 0.042(2) 0.093(4) -0.008(2) -0.005(2) 0.0030(19)
C17 0.032(2) 0.037(2) 0.061(3) -0.0039(18) -0.0027(19) 0.0045(17)
C18 0.037(2) 0.055(3) 0.052(2) 0.015(2) -0.0006(19) -0.001(2)
C19 0.036(2) 0.055(2) 0.036(2) 0.0057(18) -0.0053(16) -0.0041(19)
C20 0.055(3) 0.070(3) 0.036(2) -0.004(2) 0.0037(19) -0.015(2)
C21 0.054(3) 0.073(3) 0.050(3) -0.018(2) -0.003(2) -0.015(2)

loop_
_atom_type_symbol
_atom_type_description
_atom_type_scat_dispersion_real
_atom_type_scat_dispersion_imag
_atom_type_scat_source
C C 0.0033 0.0016 'International Tables Vol C Tables 4.2.6.8 and 6.1.1.4'
H H 0.0000 0.0000 'International Tables Vol C Tables 4.2.6.8 and 6.1.1.4'
N N 0.0061 0.0033 'International Tables Vol C Tables 4.2.6.8 and 6.1.1.4'
O O 0.0106 0.0060 'International Tables Vol C Tables 4.2.6.8 and 6.1.1.4'
Zn Zn 0.2839 1.4301 'International Tables Vol C Tables 4.2.6.8 and 6.1.1.4'

loop_
_geom_angle_atom_site_label_1
_geom_angle_atom_site_label_2
_geom_angle_atom_site_label_3
_geom_angle
_geom_angle_site_symmetry_1
_geom_angle_site_symmetry_3
O3 Zn1 O1 117.56(15) 8_565 .
O3 Zn1 N2 102.84(14) 8_565 1_455
O1 Zn1 N2 97.05(12) . 1_455
O3 Zn1 N1 126.03(17) 8_565 .
O1 Zn1 N1 105.53(12) . .
N2 Zn1 N1 102.42(12) 1_455 .
O3 Zn1 C8 26.06(19) 8_565 8_565
O1 Zn1 C8 141.83(18) . 8_565
N2 Zn1 C8 102.77(16) 1_455 8_565
N1 Zn1 C8 101.64(18) . 8_565
C1 O1 Zn1 103.5(3) . .
C8 O3 Zn1 107.1(4) . 8_566
C13 N1 C9 116.6(3) . .
C13 N1 Zn1 124.2(3) . .
C9 N1 Zn1 118.9(3) . .
C19 N2 C20 116.5(3) . .
C19 N2 Zn1 121.1(3) . 1_655
C20 N2 Zn1 122.5(3) . 1_655
O2 C1 O1 123.3(4) . .
O2 C1 C2 120.1(4) . .
O1 C1 C2 116.5(4) . .
C7 C2 C3 119.2(4) . .
C7 C2 C1 121.7(4) . .
C3 C2 C1 119.1(4) . .
C4 C3 C2 120.1(4) . .
C4 C3 H3 119.9 . .
C2 C3 H3 119.9 . .
C5 C4 C3 120.8(4) . .
C5 C4 H4 119.6 . .
C3 C4 H4 119.6 . .
C4 C5 C6 119.3(4) . .
C4 C5 C8 119.4(5) . .
C6 C5 C8 121.1(5) . .
C5 C6 C7 120.0(4) . .
C5 C6 H6 120.0 . .
C7 C6 H6 120.0 . .
C2 C7 C6 120.4(4) . .
C2 C7 H7 119.8 . .
C6 C7 H7 119.8 . .
O3 C8 O4 119.1(6) . .
O3 C8 C5 120.1(6) . .
O4 C8 C5 120.2(6) . .
O3 C8 Zn1 46.8(3) . 8_566
O4 C8 Zn1 72.9(4) . 8_566
C5 C8 Zn1 166.9(5) . 8_566
N1 C9 C10 122.9(4) . .
N1 C9 H9 118.5 . .
C10 C9 H9 118.5 . .
C11 C10 C9 120.6(4) . .
C11 C10 H10 119.7 . .
C9 C10 H10 119.7 . .
C10 C11 C12 116.6(4) . .
C10 C11 C14 121.1(4) . .
C12 C11 C14 122.2(4) . .
C13 C12 C11 119.7(4) . .
C13 C12 H12 120.1 . .
C11 C12 H12 120.1 . .
N1 C13 C12 123.6(4) . .
N1 C13 H13 118.2 . .
C12 C13 H13 118.2 . .
C11 C14 C15 112.3(3) . .
C11 C14 H14A 109.1 . .
C15 C14 H14A 109.1 . .
C11 C14 H14B 109.1 . .
C15 C14 H14B 109.1 . .
H14A C14 H14B 107.9 . .
C14 C15 C16 112.4(4) . .
C14 C15 H15A 109.1 . .
C16 C15 H15A 109.1 . .
C14 C15 H15B 109.1 . .
C16 C15 H15B 109.1 . .
H15A C15 H15B 107.9 . .
C17 C16 C15 111.7(3) . .
C17 C16 H16A 109.3 . .
C15 C16 H16A 109.3 . .
C17 C16 H16B 109.3 . .
C15 C16 H16B 109.3 . .
H16A C16 H16B 107.9 . .
C18 C17 C21 116.2(4) . .
C18 C17 C16 122.4(4) . .
C21 C17 C16 121.4(4) . .
C17 C18 C19 120.6(4) . .
C17 C18 H18 119.7 . .
C19 C18 H18 119.7 . .
N2 C19 C18 122.9(4) . .
N2 C19 H19 118.6 . .
C18 C19 H19 118.6 . .
N2 C20 C21 123.1(4) . .
N2 C20 H20 118.4 . .
C21 C20 H20 118.4 . .
C20 C21 C17 120.7(4) . .
C20 C21 H21 119.7 . .
C17 C21 H21 119.7 . .

loop_
_geom_bond_atom_site_label_1
_geom_bond_atom_site_label_2
_geom_bond_distance
_geom_bond_site_symmetry_2
Zn1 O3 1.977(3) 8_565
Zn1 O1 1.996(3) .
Zn1 N2 2.070(3) 1_455
Zn1 N1 2.070(3) .
Zn1 C8 2.590(5) 8_565
O1 C1 1.278(5) .
O2 C1 1.224(5) .
O3 C8 1.191(7) .
O4 C8 1.232(8) .
N1 C13 1.330(5) .
N1 C9 1.337(5) .
N2 C19 1.336(5) .
N2 C20 1.336(5) .
C1 C2 1.505(5) .
C2 C7 1.372(6) .
C2 C3 1.386(5) .
C3 C4 1.381(6) .
C3 H3 0.9400 .
C4 C5 1.367(6) .
C4 H4 0.9400 .
C5 C6 1.383(6) .
C5 C8 1.500(7) .
C6 C7 1.390(6) .
C6 H6 0.9400 .
C7 H7 0.9400 .
C9 C10 1.373(6) .
C9 H9 0.9400 .
C10 C11 1.370(6) .
C10 H10 0.9400 .
C11 C12 1.385(5) .
C11 C14 1.502(5) .
C12 C13 1.374(5) .
C12 H12 0.9400 .
C13 H13 0.9400 .
C14 C15 1.520(6) .
C14 H14A 0.9800 .
C14 H14B 0.9800 .
C15 C16 1.535(5) .
C15 H15A 0.9800 .
C15 H15B 0.9800 .
C16 C17 1.502(6) .
C16 H16A 0.9800 .
C16 H16B 0.9800 .
C17 C18 1.373(6) .
C17 C21 1.374(6) .
C18 C19 1.375(6) .
C18 H18 0.9400 .
C19 H19 0.9400 .
C20 C21 1.369(6) .
C20 H20 0.9400 .
C21 H21 0.9400 .
